data_4323913
loop_
_publ_author_name
'Karin Ruhlandt-Senge'
'Ulrich Englich'
'Mathias O. Senge'
'Scott Chadwick'

_publ_section_title
;
 Synthesis and Structural Characterization of Lithium Thiolates:
 Dependence of Association and Aggregation on Donor Hapticity and Ligand
 Size and Synthesis of the First Trimeric Lithium Thiolate [Li(THF)SR]3
 and the Solvent-Separated Ion Pair [Li(12-crown-4)2][SR] (R =
 2,4,6-tBu3C6H2)1
;
_journal_name_full 'Inorganic Chemistry'
_journal_page_first 5820
_journal_page_last 5827
_journal_paper_doi 10.1021/ic960375e
_journal_volume 35
_journal_year 1996
_chemical_formula_sum 'C42 H78 Li2 N4 S2'
_chemical_formula_weight 717.08
_space_group_IT_number 15
_symmetry_cell_setting monoclinic
_symmetry_space_group_name_Hall '-I 2ya'
_symmetry_space_group_name_H-M 'I 1 2/a 1'
_atom_sites_solution_hydrogens geom
_atom_sites_solution_primary direct
_atom_sites_solution_secondary difmap
_audit_creation_method SHELXL
_cell_angle_alpha 90.00
_cell_angle_beta 92.75(3)
_cell_angle_gamma 90.00
_cell_formula_units_Z 4
_cell_length_a 18.906(4)
_cell_length_b 9.516(2)
_cell_length_c 25.617(5)
_cell_volume 4603.4(16)
_computing_structure_refinement 'SHELXL-93 (Sheldrick, 1993)'
_computing_structure_solution 'SHELXS-86 (Sheldrick, 1990)'
_diffrn_ambient_temperature 130
_diffrn_measurement_device 'SIEMENS P4RA'
_diffrn_measurement_method \w
_diffrn_radiation_monochromator Ni-Filter
_diffrn_radiation_source 'rotating anode'
_diffrn_radiation_type CuK\a
_diffrn_radiation_wavelength 1.54178
_diffrn_reflns_av_R_equivalents 0.0000
_diffrn_reflns_av_sigmaI/netI 0.0312
_diffrn_reflns_limit_h_max 0
_diffrn_reflns_limit_h_min -20
_diffrn_reflns_limit_k_max 10
_diffrn_reflns_limit_k_min 0
_diffrn_reflns_limit_l_max 27
_diffrn_reflns_limit_l_min -27
_diffrn_reflns_number 3257
_diffrn_reflns_theta_max 56.07
_diffrn_reflns_theta_min 3.45
_diffrn_standards_number 2
_exptl_absorpt_coefficient_mu 1.257
_exptl_crystal_colour colorless
_exptl_crystal_density_diffrn 1.035
_exptl_crystal_description plate
_exptl_crystal_F_000 1584
_exptl_crystal_size_max 0.4
_exptl_crystal_size_mid 0.3
_exptl_crystal_size_min 0.08
_refine_diff_density_max 0.398
_refine_diff_density_min -0.415
_refine_diff_density_rms 0.056
_refine_ls_extinction_coef 0.00034(6)
_refine_ls_extinction_expression Fc^*^=kFc[1+0.001xFc^2^\l^3^/sin(2\q)]^-1/4^
_refine_ls_extinction_method SHELXL
_refine_ls_goodness_of_fit_all 1.020
_refine_ls_goodness_of_fit_obs 1.049
_refine_ls_hydrogen_treatment constr
_refine_ls_matrix_type full
_refine_ls_number_parameters 258
_refine_ls_number_reflns 3015
_refine_ls_number_restraints 17
_refine_ls_restrained_S_all 1.020
_refine_ls_restrained_S_obs 1.048
_refine_ls_R_factor_all 0.0839
_refine_ls_R_factor_obs 0.0668
_refine_ls_shift/esd_max -0.051
_refine_ls_shift/esd_mean 0.003
_refine_ls_structure_factor_coef Fsqd
_refine_ls_weighting_details
; 
 w=1/[\s^2^(Fo^2^)+(0.0929P)^2^+15.6230P]
where P=(Fo^2^+2Fc^2^)/3 
;
_refine_ls_weighting_scheme calc
_refine_ls_wR_factor_all 0.1891
_refine_ls_wR_factor_obs 0.1714
_reflns_number_observed 2390
_reflns_number_total 3015
_reflns_observed_criterion >2sigma(I)
_cod_data_source_file ic960375e_4.cif
_cod_data_source_block '[Li(TMEDA)STrip]&v2&0'
_cod_original_sg_symbol_H-M 'I 2/a'
_cod_database_code 4323913

loop_
_symmetry_equiv_pos_as_xyz
'x, y, z'
'-x+1/2, y, -z'
'x+1/2, y+1/2, z+1/2'
'-x+1, y+1/2, -z+1/2'
'-x, -y, -z'
'x-1/2, -y, z'
'-x+1/2, -y+1/2, -z+1/2'
'x, -y+1/2, z+1/2'

loop_
_atom_site_aniso_label
_atom_site_aniso_U_11
_atom_site_aniso_U_22
_atom_site_aniso_U_33
_atom_site_aniso_U_23
_atom_site_aniso_U_13
_atom_site_aniso_U_12
Li1 0.042(2) 0.038(2) 0.030(2) 0.002(2) 0.001(2) 0.000(2)
S1 0.0392(4) 0.0985(6) 0.0260(3) -0.0251(4) 0.0013(3) 0.0236(4)
C1 0.0243(12) 0.046(2) 0.0222(12) -0.0080(12) 0.0026(10) 0.0024(12)
C2 0.0327(13) 0.0302(14) 0.0354(14) -0.0067(12) 0.0064(11) -0.0013(11)
C3 0.0440(15) 0.0347(15) 0.0276(13) 0.0060(12) 0.0138(12) 0.0002(12)
C4 0.0460(15) 0.0325(14) 0.0227(12) 0.0004(11) 0.0094(11) 0.0050(12)
C5 0.0418(14) 0.0274(13) 0.0279(13) 0.0007(11) 0.0047(11) 0.0000(12)
C6 0.0282(13) 0.045(2) 0.0250(12) 0.0038(12) 0.0053(11) -0.0029(12)
C7 0.041(2) 0.0315(15) 0.066(2) -0.0122(14) 0.0125(14) 0.0007(13)
C8 0.145(3) 0.033(2) 0.205(5) -0.010(2) -0.120(3) 0.021(2)
C9 0.056(2) 0.034(2) 0.061(2) -0.0013(15) 0.004(2) -0.0066(14)
C10 0.074(2) 0.051(2) 0.0256(14) -0.0035(13) 0.0149(14) 0.017(2)
C11 0.121(3) 0.117(3) 0.029(2) -0.022(2) -0.004(2) 0.066(3)
C12 0.068(2) 0.061(2) 0.040(2) -0.0248(15) -0.0025(15) 0.025(2)
C13 0.0370(14) 0.070(2) 0.0329(14) 0.0186(14) 0.0086(12) -0.0055(15)
C14 0.070(2) 0.068(2) 0.066(2) 0.035(2) 0.007(2) -0.021(2)
C15 0.050(2) 0.100(3) 0.044(2) 0.035(2) 0.0074(14) -0.009(2)
N1 0.0493(13) 0.0346(12) 0.0333(12) 0.0069(10) -0.0045(10) -0.0033(11)
N2 0.0488(13) 0.0321(12) 0.0518(14) 0.0093(11) -0.0150(11) -0.0015(11)
C16 0.050(2) 0.152(5) 0.049(2) 0.051(3) 0.005(2) -0.009(3)
C17 0.173(6) 0.062(3) 0.053(3) 0.006(2) -0.029(3) 0.039(4)
C18 0.048(2) 0.053(2) 0.067(3) 0.027(2) -0.018(2) -0.014(2)
C19 0.126(3) 0.039(2) 0.074(2) 0.006(2) -0.065(2) -0.014(2)
C20 0.111(3) 0.034(2) 0.107(3) -0.015(2) -0.044(2) 0.016(2)
C21 0.049(2) 0.162(4) 0.112(3) 0.075(3) -0.003(2) -0.036(2)
C16' 0.048(8) 0.072(10) 0.029(7) 0.032(7) -0.012(6) 0.001(8)
C17' 0.025(7) 0.084(12) 0.039(8) 0.002(8) -0.010(6) 0.006(7)
C18' 0.138(14) 0.070(10) 0.010(6) -0.001(6) 0.001(8) -0.066(10)

loop_
_atom_site_label
_atom_site_type_symbol
_atom_site_fract_x
_atom_site_fract_y
_atom_site_fract_z
_atom_site_U_iso_or_equiv
_atom_site_thermal_displace_type
_atom_site_occupancy
_atom_site_calc_flag
_atom_site_refinement_flags
_atom_site_disorder_group
Li1 Li 0.8285(2) 0.1348(5) 0.5384(2) 0.0369(11) Uani 1 d . .
S1 S 0.79608(4) 0.16114(10) 0.44463(3) 0.0546(2) Uani 1 d . .
C1 C 0.83094(12) 0.0768(3) 0.38952(9) 0.0308(7) Uani 1 d . .
C2 C 0.85456(13) 0.1573(3) 0.34757(10) 0.0326(7) Uani 1 d . .
C3 C 0.88114(14) 0.0895(3) 0.30491(10) 0.0351(7) Uani 1 d . .
H3A H 0.89715(14) 0.1451(3) 0.27654(10) 0.042 Uiso 1 d R .
C4 C 0.88489(14) -0.0556(3) 0.30074(9) 0.0335(7) Uani 1 d . .
C5 C 0.86040(13) -0.1334(3) 0.34196(9) 0.0323(7) Uani 1 d . .
H5A H 0.86245(13) -0.2340(3) 0.34009(9) 0.039 Uiso 1 d R .
C6 C 0.83358(13) -0.0719(3) 0.38596(9) 0.0326(7) Uani 1 d . .
C7 C 0.85242(12) 0.3171(3) 0.34781(11) 0.0459(8) Uani 1 d D .
H7A H 0.81659(12) 0.3430(3) 0.37617(11) 0.055 Uiso 1 d R .
C8 C 0.8142(2) 0.3762(4) 0.2996(2) 0.132(2) Uani 1 d D .
H8A H 0.8143(2) 0.4769(4) 0.3015(2) 0.198 Uiso 1 d R .
H8B H 0.8378(2) 0.3467(4) 0.2691(2) 0.198 Uiso 1 d R .
H8C H 0.7663(2) 0.3427(4) 0.2976(2) 0.198 Uiso 1 d R .
C9 C 0.92494(14) 0.3810(3) 0.35586(13) 0.0502(8) Uani 1 d D .
H9A H 0.92124(14) 0.4816(3) 0.35575(13) 0.075 Uiso 1 d R .
H9B H 0.94593(14) 0.3503(3) 0.38877(13) 0.075 Uiso 1 d R .
H9C H 0.95400(14) 0.3515(3) 0.32815(13) 0.075 Uiso 1 d R .
C10 C 0.9136(2) -0.1214(3) 0.25207(9) 0.0498(8) Uani 1 d D .
H10A H 0.9541(2) -0.0664(3) 0.24378(9) 0.060 Uiso 1 d R .
C11 C 0.8613(2) -0.1080(5) 0.20633(11) 0.0894(13) Uani 1 d D .
H11A H 0.8803(2) -0.1505(5) 0.17605(11) 0.134 Uiso 1 d R .
H11B H 0.8177(2) -0.1537(5) 0.21397(11) 0.134 Uiso 1 d R .
H11C H 0.8526(2) -0.0101(5) 0.19969(11) 0.134 Uiso 1 d R .
C12 C 0.9411(2) -0.2687(3) 0.25866(12) 0.0566(9) Uani 1 d D .
H12A H 0.9581(2) -0.3028(3) 0.22631(12) 0.085 Uiso 1 d R .
H12B H 0.9789(2) -0.2701(3) 0.28504(12) 0.085 Uiso 1 d R .
H12C H 0.9032(2) -0.3277(3) 0.26929(12) 0.085 Uiso 1 d R .
C13 C 0.80931(13) -0.1637(3) 0.43023(10) 0.0464(8) Uani 1 d D .
H13A H 0.77069(13) -0.1164(3) 0.44574(10) 0.056 Uiso 1 d R .
C14 C 0.7819(2) -0.3068(3) 0.41381(13) 0.0678(10) Uani 1 d D .
H14A H 0.7444(2) -0.2966(3) 0.38745(13) 0.102 Uiso 1 d R .
H14B H 0.8201(2) -0.3592(3) 0.39989(13) 0.102 Uiso 1 d R .
H14C H 0.7645(2) -0.3557(3) 0.44333(13) 0.102 Uiso 1 d R .
C15 C 0.86834(15) -0.1775(4) 0.47222(11) 0.0643(10) Uani 1 d D .
H15A H 0.85318(15) -0.2358(4) 0.50016(11) 0.096 Uiso 1 d R .
H15B H 0.90911(15) -0.2188(4) 0.45736(11) 0.096 Uiso 1 d R .
H15C H 0.88029(15) -0.0858(4) 0.48555(11) 0.096 Uiso 1 d R .
N1 N 0.89583(10) 0.0397(2) 0.60140(7) 0.0393(6) Uani 1 d D .
N2 N 0.88941(11) 0.3167(2) 0.55437(8) 0.0448(6) Uani 1 d D .
C16 C 0.8494(2) 0.0345(7) 0.64580(14) 0.083(2) Uani 0.785(4) d PD .
H16A H 0.8748(2) -0.0062(7) 0.67544(14) 0.125 Uiso 0.785(4) d PR .
H16B H 0.8340(2) 0.1274(7) 0.65450(14) 0.125 Uiso 0.785(4) d PR .
H16C H 0.8090(2) -0.0227(7) 0.63631(14) 0.125 Uiso 0.785(4) d PR .
C17 C 0.9284(3) -0.0999(4) 0.5981(2) 0.097(2) Uani 0.785(4) d PD .
H17A H 0.9554(3) -0.1196(4) 0.6299(2) 0.145 Uiso 0.785(4) d PR .
H17B H 0.8920(3) -0.1695(4) 0.5928(2) 0.145 Uiso 0.785(4) d PR .
H17C H 0.9591(3) -0.1019(4) 0.5693(2) 0.145 Uiso 0.785(4) d PR .
C18 C 0.9521(2) 0.1440(3) 0.6113(2) 0.0567(12) Uani 0.785(4) d PD .
C19 C 0.9257(2) 0.2908(3) 0.60548(11) 0.0818(12) Uani 1 d D .
C20 C 0.8433(2) 0.4402(3) 0.5566(2) 0.0856(13) Uani 1 d D .
H20A H 0.8713(2) 0.5226(3) 0.5639(2) 0.128 Uiso 1 d R .
H20B H 0.8170(2) 0.4515(3) 0.5239(2) 0.128 Uiso 1 d R .
H20C H 0.8110(2) 0.4267(3) 0.5840(2) 0.128 Uiso 1 d R .
C21 C 0.9408(2) 0.3335(5) 0.51392(15) 0.108(2) Uani 1 d D .
H21A H 0.9690(2) 0.4160(5) 0.52066(15) 0.162 Uiso 1 d R .
H21B H 0.9709(2) 0.2523(5) 0.51405(15) 0.162 Uiso 1 d R .
H21C H 0.9162(2) 0.3420(5) 0.48042(15) 0.162 Uiso 1 d R .
C16' C 0.8528(4) -0.0610(9) 0.6293(4) 0.050(4) Uani 0.215(4) d PD .
H16D H 0.8811(4) -0.1041(9) 0.6571(4) 0.075 Uiso 0.215(4) d PR .
H16E H 0.8120(4) -0.0177(9) 0.6435(4) 0.075 Uiso 0.215(4) d PR .
H16F H 0.8378(4) -0.1312(9) 0.6043(4) 0.075 Uiso 0.215(4) d PR .
C17' C 0.9638(3) -0.0242(12) 0.5892(5) 0.050(4) Uani 0.215(4) d PD .
H17D H 0.9868(3) -0.0599(12) 0.6206(5) 0.074 Uiso 0.215(4) d PR .
H17E H 0.9540(3) -0.1003(12) 0.5653(5) 0.074 Uiso 0.215(4) d PR .
H17F H 0.9942(3) 0.0427(12) 0.5733(5) 0.074 Uiso 0.215(4) d PR .
C18' C 0.9052(8) 0.1646(5) 0.6346(2) 0.073(5) Uani 0.215(4) d PD .

loop_
_atom_type_symbol
_atom_type_description
_atom_type_scat_dispersion_real
_atom_type_scat_dispersion_imag
_atom_type_scat_source
C C 0.0181 0.0091 'International Tables Vol C Tables 4.2.6.8 and 6.1.1.4'
H H 0.0000 0.0000 'International Tables Vol C Tables 4.2.6.8 and 6.1.1.4'
Li Li 0.0008 0.0003 'International Tables Vol C Tables 4.2.6.8 and 6.1.1.4'
N N 0.0311 0.0180 'International Tables Vol C Tables 4.2.6.8 and 6.1.1.4'
S S 0.3331 0.5567 'International Tables Vol C Tables 4.2.6.8 and 6.1.1.4'

loop_
_geom_angle_atom_site_label_1
_geom_angle_atom_site_label_2
_geom_angle_atom_site_label_3
_geom_angle
_geom_angle_site_symmetry_1
_geom_angle_site_symmetry_3
_geom_angle_publ_flag
N2 Li1 N1 84.5(2) . . y
N2 Li1 S1 114.0(2) . 2_656 y
N1 Li1 S1 116.3(2) . 2_656 y
N2 Li1 S1 102.4(2) . . y
N1 Li1 S1 149.9(2) . . y
S1 Li1 S1 88.03(15) 2_656 . y
N2 Li1 Li1 123.54(13) . 2_656 y
N1 Li1 Li1 149.5(2) . 2_656 y
S1 Li1 Li1 45.01(11) 2_656 2_656 y
S1 Li1 Li1 44.22(10) . 2_656 y
C1 S1 Li1 119.69(13) . 2_656 y
C1 S1 Li1 130.10(14) . . y
Li1 S1 Li1 90.77(15) 2_656 . y
C2 C1 C6 118.6(2) . . y
C2 C1 S1 120.2(2) . . y
C6 C1 S1 121.1(2) . . y
C3 C2 C1 119.3(2) . . y
C3 C2 C7 118.7(2) . . y
C1 C2 C7 122.0(2) . . y
C2 C3 C4 123.2(2) . . y
C3 C4 C5 116.9(2) . . y
C3 C4 C10 119.7(2) . . y
C5 C4 C10 123.4(2) . . y
C6 C5 C4 122.8(2) . . y
C5 C6 C1 119.2(2) . . y
C5 C6 C13 119.9(2) . . y
C1 C6 C13 120.8(2) . . y
C9 C7 C8 111.0(3) . . y
C9 C7 C2 112.3(2) . . y
C8 C7 C2 112.4(2) . . y
C12 C10 C11 112.2(3) . . y
C12 C10 C4 115.3(2) . . y
C11 C10 C4 110.9(2) . . y
C14 C13 C15 110.5(3) . . y
C14 C13 C6 115.0(2) . . y
C15 C13 C6 109.9(2) . . y
C16' N1 C18 140.6(5) . . ?
C16' N1 C18' 107.5(6) . . ?
C18 N1 C18' 44.5(5) . . ?
C16' N1 C17 71.4(5) . . ?
C18 N1 C17 108.6(3) . . y
C18' N1 C17 136.6(5) . . ?
C16' N1 C17' 110.2(6) . . ?
C18 N1 C17' 71.5(5) . . ?
C18' N1 C17' 112.1(7) . . ?
C17 N1 C17' 40.5(5) . . ?
C16' N1 C16 40.0(5) . . ?
C18 N1 C16 110.1(3) . . y
C18' N1 C16 68.8(4) . . ?
C17 N1 C16 106.4(3) . . y
C17' N1 C16 135.4(6) . . ?
C16' N1 Li1 108.2(4) . . ?
C18 N1 Li1 103.7(2) . . ?
C18' N1 Li1 98.2(4) . . ?
C17 N1 Li1 124.0(2) . . ?
C17' N1 Li1 119.6(5) . . ?
C16 N1 Li1 103.6(2) . . ?
C21 N2 C20 110.9(3) . . y
C21 N2 C19 110.6(3) . . y
C20 N2 C19 110.6(2) . . y
C21 N2 Li1 109.1(3) . . ?
C20 N2 Li1 110.2(2) . . ?
C19 N2 Li1 105.2(2) . . ?
C16' C16 N1 69.7(4) . . ?
C16' C16 C18' 123.2(5) . . ?
N1 C16 C18' 55.5(3) . . ?
C17' C17 N1 69.8(4) . . ?
C17' C17 C16' 121.6(6) . . ?
N1 C17 C16' 54.2(3) . . ?
C18' C18 N1 67.8(4) . . ?
C18' C18 C19 67.4(3) . . ?
N1 C18 C19 112.4(3) . . y
C18' C18 C17' 117.5(4) . . ?
N1 C18 C17' 54.3(2) . . ?
C19 C18 C17' 153.0(5) . . ?
N2 C19 C18' 117.7(4) . . ?
N2 C19 C18 112.7(3) . . y
C18' C19 C18 44.0(5) . . ?
C16 C16' N1 70.3(4) . . ?
C16 C16' C17 117.7(5) . . ?
N1 C16' C17 54.4(3) . . ?
C17 C17' N1 69.7(4) . . ?
C17 C17' C18 119.3(6) . . ?
N1 C17' C18 54.2(3) . . ?
C18 C18' N1 67.7(4) . . ?
C18 C18' C19 68.6(4) . . ?
N1 C18' C19 113.1(4) . . ?
C18 C18' C16 119.4(4) . . ?
N1 C18' C16 55.7(3) . . ?
C19 C18' C16 151.5(9) . . ?

loop_
_geom_bond_atom_site_label_1
_geom_bond_atom_site_label_2
_geom_bond_distance
_geom_bond_site_symmetry_2
_geom_bond_publ_flag
Li1 N2 2.107(5) . y
Li1 N1 2.201(5) . y
Li1 S1 2.429(5) 2_656 y
Li1 S1 2.463(4) . y
Li1 Li1 3.483(9) 2_656 y
S1 C1 1.778(2) . y
S1 Li1 2.429(5) 2_656 y
C1 C2 1.410(4) . y
C1 C6 1.419(4) . y
C2 C3 1.384(4) . y
C2 C7 1.521(4) . y
C3 C4 1.387(4) . y
C4 C5 1.387(4) . y
C4 C10 1.519(3) . y
C5 C6 1.387(3) . y
C6 C13 1.520(4) . y
C7 C9 1.505(3) . y
C7 C8 1.508(4) . y
C10 C12 1.501(3) . y
C10 C11 1.502(3) . y
C13 C14 1.509(3) . y
C13 C15 1.518(3) . y
N1 C16' 1.465(5) . ?
N1 C18 1.467(3) . y
N1 C18' 1.467(4) . ?
N1 C17 1.469(4) . y
N1 C17' 1.469(5) . ?
N1 C16 1.470(3) . y
N2 C21 1.463(3) . y
N2 C20 1.466(3) . y
N2 C19 1.470(3) . y
C16 C16' 1.005(12) . ?
C16 C18' 1.660(10) . ?
C17 C17' 1.017(12) . ?
C17 C16' 1.712(10) . ?
C18 C18' 1.111(12) . ?
C18 C19 1.489(4) . y
C18 C17' 1.715(11) . ?
C19 C18' 1.476(5) . ?

loop_
_cod_changelog_entry_id
_cod_changelog_entry_author
_cod_changelog_entry_date
_cod_changelog_entry_text
1 'Vaitkus, Antanas' 2024-11-17T23:38:10+02:00
;
 Replaced the '&G' character sequence with the backslash character ('\')
 in the '_diffrn_measurement_method' data value.
;
